data_7159879
loop_
_publ_author_name
'Manikandan, Balasubramaniyam'
'Thamotharan, Subbiah'
'Blacque, Olivier'
'Selva Ganesan, Subramaniapillai'

_publ_section_title
;
 Deconstructive annulation mediated one-pot synthesis of xanthene
 derivatives.
;
_journal_issue 16
_journal_name_full 'Organic &amp; biomolecular chemistry'
_journal_page_first 3279
_journal_page_last 3286
_journal_paper_doi 10.1039/d4ob00093e
_journal_volume 22
_journal_year 2024
_chemical_formula_moiety 'C17 H10 O2'
_chemical_formula_sum 'C17 H10 O2'
_chemical_formula_weight 246.25
_space_group_crystal_system monoclinic
_space_group_IT_number 14
_space_group_name_Hall '-P 2yn'
_space_group_name_H-M_alt 'P 1 21/n 1'
_atom_sites_solution_hydrogens geom
_atom_sites_solution_primary dual
_audit_creation_date 2023-10-17
_audit_creation_method
;
Olex2 1.5
(compiled 2023.08.24 svn.re1ec1418 for OlexSys, GUI svn.r6817)
;
_audit_update_record
;
2023-11-13 deposited with the CCDC.	2024-04-01 downloaded from the CCDC.
;
_cell_angle_alpha 90
_cell_angle_beta 95.5510(10)
_cell_angle_gamma 90
_cell_formula_units_Z 4
_cell_length_a 7.12120(10)
_cell_length_b 12.50200(10)
_cell_length_c 12.82470(10)
_cell_measurement_reflns_used 8157
_cell_measurement_temperature 160.0(1)
_cell_measurement_theta_max 79.3150
_cell_measurement_theta_min 6.8450
_cell_volume 1136.42(2)
_computing_cell_refinement 'CrysAlisPro 1.171.42.100a (Rigaku OD, 2023)'
_computing_data_collection 'CrysAlisPro 1.171.42.100a (Rigaku OD, 2023)'
_computing_data_reduction 'CrysAlisPro 1.171.42.100a (Rigaku OD, 2023)'
_computing_molecular_graphics 'Olex2 1.5 (Dolomanov et al., 2009)'
_computing_publication_material 'Olex2 1.5 (Dolomanov et al., 2009)'
_computing_structure_refinement 'SHELXL (Sheldrick, 2015b)'
_computing_structure_solution 'SHELXT (Sheldrick, 2015a)'
_diffrn_ambient_environment N~2~
_diffrn_ambient_temperature 160.0(1)
_diffrn_detector 'Hybrid Pixel Array Detector'
_diffrn_detector_area_resol_mean 10.0000
_diffrn_detector_type HyPix
_diffrn_measured_fraction_theta_full 1.000
_diffrn_measured_fraction_theta_max 0.998
_diffrn_measurement_details
;
List of Runs (angles in degrees, time in seconds):

  # Type    Start    End  Width  t~exp~   \w     \q     \k     \f   Frames
#--------------------------------------------------------------------------
  1  \w    -26.00   0.00   0.50    0.56    --  -10.00 -47.00-120.24   52
  2  \w      0.00  26.00   0.50    0.56    --   10.00  47.00  81.83   52
  3  \w      1.00  27.00   0.50    0.56    --   10.00  46.00-139.18   52
  4  \w    -31.00  -5.00   0.50    0.56    --  -14.00 -43.00 139.18   52
  5  \w    -45.00 -17.00   0.50    0.56    --  -26.00 -36.00  47.81   56
  6  \w      0.00  71.00   0.50    0.56    --   50.09 -77.00-120.00  142
  7  \w   -134.00 -54.00   0.50    0.56    --  -62.00 -30.00  63.65  160
  8  \w    -71.00 -18.00   0.50    2.22    --  -90.00  61.00-150.00  106
  9  \w   -161.00-122.00   0.50    2.22    --  -90.00 -45.00  60.00   78
 10  \w   -161.00-122.00   0.50    2.22    --  -90.00 -45.00  90.00   78
 11  \w     42.00 106.00   0.50    2.22    --  111.50 -97.00-163.27  128
 12  \w     41.00 105.00   0.50    2.22    --  111.50 -77.00 -60.00  128
 13  \w    104.00 178.00   0.50    2.22    --  111.50  15.00   0.00  148
 14  \w    127.00 178.00   0.50    2.22    --  111.50  61.00   0.00  102
 15  \w     41.00 105.00   0.50    2.22    --  111.50 -77.00  90.00  128
 16  \w     41.00  71.00   0.50    2.22    --  111.50 -61.00-120.00   60
 17  \w    127.00 178.00   0.50    2.22    --  111.50  61.00 120.00  102
 18  \w     41.00 105.00   0.50    2.22    --  111.50 -77.00 120.00  128
 19  \w     43.00 111.00   0.50    2.22    --  111.50-125.00-150.00  136
 20  \w     41.00  71.00   0.50    2.22    --  111.50 -61.00   0.00   60
 21  \w     66.00 105.00   0.50    2.22    --  111.50 -95.00 -90.00   78
 22  \w    132.00 178.00   0.50    2.22    --  111.50  77.00-150.00   92
 23  \w     41.00  66.00   0.50    2.22    --  111.50 -61.00-180.00   50
 24  \w     41.00  67.00   0.50    2.22    --  111.50 -61.00 -90.00   52
 25  \w    126.00 152.00   0.50    2.22    --  111.50  45.00 -60.00   52
 26  \w    126.00 163.00   0.50    2.22    --  111.50 101.00-123.00   74
 27  \w     42.00  68.00   0.50    2.22    --  111.50 -77.00 -90.00   52
 28  \w     44.00  70.00   0.50    2.22    --  111.50 -77.00-120.00   52
 29  \w     68.00 104.00   0.50    2.22    --  111.50 -77.00 150.00   72
 30  \w     57.00  91.00   0.50    2.22    --  111.50 -95.00 120.00   68
 31  \w    122.00 147.00   0.50    2.22    --  111.50  45.00 150.00   50
 32  \w    144.00 178.00   0.50    2.22    --  111.50  77.00 -60.00   68
 33  \w     81.00 135.00   0.50    2.22    --  111.50 -83.00-107.83  108
 34  \w    133.00 176.00   0.50    2.22    --  111.50 125.00 150.00   86
 35  \w    131.00 164.00   0.50    2.22    --  111.50  61.00-120.00   66
 36  \w    106.00 132.00   0.50    2.22    --  111.50 -79.00  -6.06   52
 37  \w     70.00 101.00   0.50    2.22    --  111.50 -95.00  90.00   62
 38  \w     73.00  98.00   0.50    2.22    --  111.50 -95.00 150.00   50
 39  \w     72.00  98.00   0.50    2.22    --  111.50-125.00  90.00   52
 40  \w    113.00 139.00   0.50    2.22    --  111.50  15.00  60.00   52
 41  \w     62.00  88.00   0.50    2.22    --  111.50 -79.00  -6.06   52
;
_diffrn_measurement_device 'four-circle diffractometer'
_diffrn_measurement_device_type 'XtaLAB Synergy, Dualflex, HyPix'
_diffrn_measurement_method '\w scans'
_diffrn_orient_matrix_type 'CrysAlisPro convention (1999,Acta A55,543-557)'
_diffrn_orient_matrix_UB_11 -0.0116762000
_diffrn_orient_matrix_UB_12 0.1169436000
_diffrn_orient_matrix_UB_13 0.0366944000
_diffrn_orient_matrix_UB_21 0.2167075000
_diffrn_orient_matrix_UB_22 0.0083068000
_diffrn_orient_matrix_UB_23 0.0074865000
_diffrn_orient_matrix_UB_31 -0.0117082000
_diffrn_orient_matrix_UB_32 0.0378300000
_diffrn_orient_matrix_UB_33 -0.1147791000
_diffrn_radiation_monochromator mirror
_diffrn_radiation_probe x-ray
_diffrn_radiation_type 'Cu K\a'
_diffrn_radiation_wavelength 1.54184
_diffrn_reflns_av_R_equivalents 0.0160
_diffrn_reflns_av_unetI/netI 0.0144
_diffrn_reflns_Laue_measured_fraction_full 1.000
_diffrn_reflns_Laue_measured_fraction_max 0.998
_diffrn_reflns_limit_h_max 9
_diffrn_reflns_limit_h_min -8
_diffrn_reflns_limit_k_max 15
_diffrn_reflns_limit_k_min -15
_diffrn_reflns_limit_l_max 11
_diffrn_reflns_limit_l_min -16
_diffrn_reflns_number 13198
_diffrn_reflns_point_group_measured_fraction_full 1.000
_diffrn_reflns_point_group_measured_fraction_max 0.998
_diffrn_reflns_theta_full 67.684
_diffrn_reflns_theta_max 79.513
_diffrn_reflns_theta_min 4.952
_diffrn_source 'micro-focus sealed X-ray tube'
_diffrn_source_type 'PhotonJet (Cu) X-ray Source'
_exptl_absorpt_coefficient_mu 0.754
_exptl_absorpt_correction_T_max 0.976
_exptl_absorpt_correction_T_min 0.932
_exptl_absorpt_correction_type analytical
_exptl_absorpt_process_details
;
CrysAlisPro 1.171.42.100a (Rigaku Oxford Diffraction, 2023)
Analytical numeric absorption correction using a multifaceted crystal
model based on expressions derived by R.C. Clark & J.S. Reid.
(Clark, R. C. & Reid, J. S. (1995). Acta Cryst. A51, 887-897)
Empirical absorption correction using spherical harmonics,
implemented in SCALE3 ABSPACK scaling algorithm.
;
_exptl_crystal_colour colourless
_exptl_crystal_density_diffrn 1.439
_exptl_crystal_description plate
_exptl_crystal_F_000 512
_exptl_crystal_size_max 0.13
_exptl_crystal_size_mid 0.09
_exptl_crystal_size_min 0.03
_refine_diff_density_max 0.245
_refine_diff_density_min -0.150
_refine_diff_density_rms 0.034
_refine_ls_extinction_coef 0.0021(3)
_refine_ls_extinction_expression Fc^*^=kFc[1+0.001xFc^2^\l^3^/sin(2\q)]^-1/4^
_refine_ls_extinction_method 'SHELXL (Sheldrick, 2015b)'
_refine_ls_goodness_of_fit_ref 1.097
_refine_ls_hydrogen_treatment constr
_refine_ls_matrix_type full
_refine_ls_number_parameters 173
_refine_ls_number_reflns 2461
_refine_ls_number_restraints 0
_refine_ls_restrained_S_all 1.097
_refine_ls_R_factor_all 0.0363
_refine_ls_R_factor_gt 0.0339
_refine_ls_shift/su_max 0.000
_refine_ls_shift/su_mean 0.000
_refine_ls_structure_factor_coef Fsqd
_refine_ls_weighting_details 'w=1/[\s^2^(Fo^2^)+(0.0554P)^2^+0.1638P] where P=(Fo^2^+2Fc^2^)/3'
_refine_ls_weighting_scheme calc
_refine_ls_wR_factor_gt 0.1013
_refine_ls_wR_factor_ref 0.1034
_reflns_Friedel_coverage 0.000
_reflns_number_gt 2249
_reflns_number_total 2461
_reflns_threshold_expression 'I > 2\s(I)'
_cod_data_source_file d4ob00093e2.cif
_cod_data_source_block tham1110
_cod_depositor_comments 'Adding full bibliography for 7159879--7159880.cif.'
_cod_database_code 7159879
_shelx_space_group_comment
;
The symmetry employed for this shelxl refinement is uniquely defined
by the following loop, which should always be used as a source of
symmetry information in preference to the above space-group names.
They are only intended as comments.
;
_shelx_estimated_absorpt_t_max 0.978
_shelx_estimated_absorpt_t_min 0.908
_olex2_refinement_description
;
1. Fixed Uiso
 At 1.2 times of:
  All C(H) groups
2.a Aromatic/amide H refined with riding coordinates:
 C2(H2), C3(H3), C4(H4), C5(H5), C10(H10), C11(H11), C14(H14), C15(H15),
 C16(H16), C17(H17)
;

loop_
_space_group_symop_operation_xyz
'x, y, z'
'-x+1/2, y+1/2, -z+1/2'
'-x, -y, -z'
'x-1/2, -y-1/2, z-1/2'

loop_
_atom_site_label
_atom_site_type_symbol
_atom_site_fract_x
_atom_site_fract_y
_atom_site_fract_z
_atom_site_U_iso_or_equiv
_atom_site_adp_type
_atom_site_occupancy
_atom_site_site_symmetry_order
_atom_site_calc_flag
_atom_site_refinement_flags_posn
_atom_site_refinement_flags_adp
_atom_site_refinement_flags_occupancy
_atom_site_disorder_assembly
_atom_site_disorder_group
O1 O 0.30898(10) 0.39983(5) 0.60341(5) 0.03129(19) Uani 1 1 d . . . . .
C1 C 0.24438(13) 0.34768(8) 0.51297(7) 0.0287(2) Uani 1 1 d . . . . .
O2 O 0.16471(13) 0.56726(6) 0.33332(6) 0.0457(2) Uani 1 1 d . . . . .
C2 C 0.23538(15) 0.23641(8) 0.51820(8) 0.0355(2) Uani 1 1 d . . . . .
H2 H 0.274474 0.199860 0.581538 0.043 Uiso 1 1 calc R U . . .
C3 C 0.16871(15) 0.18058(8) 0.42971(9) 0.0392(3) Uani 1 1 d . . . . .
H3 H 0.161250 0.104769 0.432299 0.047 Uiso 1 1 calc R U . . .
C4 C 0.11180(15) 0.23390(8) 0.33608(9) 0.0375(2) Uani 1 1 d . . . . .
H4 H 0.065412 0.194530 0.275645 0.045 Uiso 1 1 calc R U . . .
C5 C 0.12335(13) 0.34359(8) 0.33193(8) 0.0325(2) Uani 1 1 d . . . . .
H5 H 0.085476 0.379727 0.268179 0.039 Uiso 1 1 calc R U . . .
C6 C 0.19053(12) 0.40282(7) 0.42093(7) 0.0278(2) Uani 1 1 d . . . . .
C7 C 0.20664(13) 0.51988(8) 0.41622(7) 0.0286(2) Uani 1 1 d . . . . .
C8 C 0.27471(12) 0.57258(7) 0.51541(7) 0.0257(2) Uani 1 1 d . . . . .
C9 C 0.31910(12) 0.50913(8) 0.60334(7) 0.0274(2) Uani 1 1 d . . . . .
C10 C 0.38094(14) 0.55203(8) 0.70267(7) 0.0325(2) Uani 1 1 d . . . . .
H10 H 0.409727 0.506149 0.761079 0.039 Uiso 1 1 calc R U . . .
C11 C 0.39867(13) 0.65956(8) 0.71358(7) 0.0329(2) Uani 1 1 d . . . . .
H11 H 0.440462 0.688479 0.780317 0.040 Uiso 1 1 calc R U . . .
C12 C 0.35616(12) 0.73008(8) 0.62744(7) 0.0291(2) Uani 1 1 d . . . . .
C13 C 0.29529(12) 0.68728(7) 0.52682(7) 0.0262(2) Uani 1 1 d . . . . .
C14 C 0.25965(13) 0.76032(8) 0.44291(7) 0.0303(2) Uani 1 1 d . . . . .
H14 H 0.221164 0.734185 0.374618 0.036 Uiso 1 1 calc R U . . .
C15 C 0.28003(15) 0.86870(8) 0.45899(8) 0.0357(2) Uani 1 1 d . . . . .
H15 H 0.255439 0.916272 0.401528 0.043 Uiso 1 1 calc R U . . .
C16 C 0.33646(15) 0.91013(8) 0.55870(9) 0.0377(2) Uani 1 1 d . . . . .
H16 H 0.347906 0.985206 0.568837 0.045 Uiso 1 1 calc R U . . .
C17 C 0.37499(14) 0.84170(8) 0.64143(8) 0.0350(2) Uani 1 1 d . . . . .
H17 H 0.414772 0.869623 0.708856 0.042 Uiso 1 1 calc R U . . .

loop_
_atom_site_aniso_label
_atom_site_aniso_U_11
_atom_site_aniso_U_22
_atom_site_aniso_U_33
_atom_site_aniso_U_23
_atom_site_aniso_U_13
_atom_site_aniso_U_12
O1 0.0350(4) 0.0298(4) 0.0291(3) 0.0037(2) 0.0031(3) 0.0019(3)
C1 0.0246(4) 0.0302(5) 0.0322(5) 0.0007(3) 0.0068(3) 0.0016(3)
O2 0.0702(6) 0.0326(4) 0.0303(4) 0.0028(3) -0.0152(3) -0.0030(3)
C2 0.0341(5) 0.0301(5) 0.0438(6) 0.0060(4) 0.0114(4) 0.0033(4)
C3 0.0365(5) 0.0271(5) 0.0558(6) -0.0024(4) 0.0137(5) -0.0010(4)
C4 0.0330(5) 0.0343(5) 0.0460(6) -0.0096(4) 0.0082(4) -0.0041(4)
C5 0.0289(5) 0.0338(5) 0.0350(5) -0.0036(4) 0.0039(4) -0.0014(4)
C6 0.0231(4) 0.0285(5) 0.0321(5) -0.0008(3) 0.0049(3) 0.0004(3)
C7 0.0282(4) 0.0291(5) 0.0279(4) 0.0009(3) -0.0005(3) 0.0009(3)
C8 0.0220(4) 0.0292(5) 0.0259(4) 0.0000(3) 0.0023(3) 0.0015(3)
C9 0.0241(4) 0.0301(5) 0.0284(4) 0.0018(3) 0.0046(3) 0.0018(3)
C10 0.0310(5) 0.0425(5) 0.0238(4) 0.0028(4) 0.0021(3) 0.0018(4)
C11 0.0287(5) 0.0447(6) 0.0253(4) -0.0056(4) 0.0019(3) -0.0009(4)
C12 0.0227(4) 0.0351(5) 0.0299(5) -0.0050(4) 0.0040(3) -0.0010(3)
C13 0.0212(4) 0.0297(5) 0.0278(4) -0.0023(3) 0.0028(3) 0.0010(3)
C14 0.0302(5) 0.0287(5) 0.0317(5) -0.0009(3) 0.0015(3) 0.0024(3)
C15 0.0372(5) 0.0299(5) 0.0402(5) 0.0017(4) 0.0045(4) 0.0025(4)
C16 0.0362(5) 0.0283(5) 0.0491(6) -0.0071(4) 0.0071(4) -0.0022(4)
C17 0.0301(5) 0.0380(5) 0.0372(5) -0.0115(4) 0.0041(4) -0.0034(4)

loop_
_atom_type_symbol
_atom_type_description
_atom_type_scat_dispersion_real
_atom_type_scat_dispersion_imag
_atom_type_scat_source
C C 0.0181 0.0091 'International Tables Vol C Tables 4.2.6.8 and 6.1.1.4'
H H 0.0000 0.0000 'International Tables Vol C Tables 4.2.6.8 and 6.1.1.4'
O O 0.0492 0.0322 'International Tables Vol C Tables 4.2.6.8 and 6.1.1.4'

loop_
_exptl_crystal_face_index_h
_exptl_crystal_face_index_k
_exptl_crystal_face_index_l
_exptl_crystal_face_perp_dist
0 1 -1 0.0166
0 -1 1 0.0166
0 -1 -1 0.0432
0 1 1 0.0432
2 -1 -5 0.0460
1 -1 0 0.0474
-1 1 0 0.0474
-4 -5 0 0.0579
4 5 0 0.0579
-2 3 5 0.0325

loop_
_geom_angle_atom_site_label_1
_geom_angle_atom_site_label_2
_geom_angle_atom_site_label_3
_geom_angle
_geom_angle_site_symmetry_1
_geom_angle_site_symmetry_3
_geom_angle_publ_flag
C9 O1 C1 119.20(7) . . ?
O1 C1 C2 116.55(8) . . ?
O1 C1 C6 121.72(9) . . ?
C6 C1 C2 121.73(9) . . ?
C1 C2 H2 120.7 . . ?
C3 C2 C1 118.68(9) . . ?
C3 C2 H2 120.7 . . ?
C2 C3 H3 119.5 . . ?
C2 C3 C4 120.93(9) . . ?
C4 C3 H3 119.5 . . ?
C3 C4 H4 120.2 . . ?
C5 C4 C3 119.67(10) . . ?
C5 C4 H4 120.2 . . ?
C4 C5 H5 119.6 . . ?
C4 C5 C6 120.73(9) . . ?
C6 C5 H5 119.6 . . ?
C1 C6 C5 118.25(9) . . ?
C1 C6 C7 120.86(8) . . ?
C5 C6 C7 120.88(8) . . ?
O2 C7 C6 120.15(8) . . ?
O2 C7 C8 124.35(9) . . ?
C6 C7 C8 115.51(8) . . ?
C9 C8 C7 118.40(9) . . ?
C9 C8 C13 118.07(8) . . ?
C13 C8 C7 123.52(8) . . ?
O1 C9 C8 124.24(8) . . ?
O1 C9 C10 112.98(8) . . ?
C8 C9 C10 122.78(9) . . ?
C9 C10 H10 120.4 . . ?
C11 C10 C9 119.16(9) . . ?
C11 C10 H10 120.4 . . ?
C10 C11 H11 119.2 . . ?
C10 C11 C12 121.56(8) . . ?
C12 C11 H11 119.2 . . ?
C11 C12 C13 119.57(9) . . ?
C17 C12 C11 120.22(9) . . ?
C17 C12 C13 120.21(9) . . ?
C12 C13 C8 118.85(8) . . ?
C14 C13 C8 123.60(8) . . ?
C14 C13 C12 117.55(8) . . ?
C13 C14 H14 119.6 . . ?
C15 C14 C13 120.85(9) . . ?
C15 C14 H14 119.6 . . ?
C14 C15 H15 119.4 . . ?
C14 C15 C16 121.14(9) . . ?
C16 C15 H15 119.4 . . ?
C15 C16 H16 120.2 . . ?
C17 C16 C15 119.60(9) . . ?
C17 C16 H16 120.2 . . ?
C12 C17 H17 119.7 . . ?
C16 C17 C12 120.63(9) . . ?
C16 C17 H17 119.7 . . ?

loop_
_geom_bond_atom_site_label_1
_geom_bond_atom_site_label_2
_geom_bond_distance
_geom_bond_site_symmetry_2
_geom_bond_publ_flag
O1 C1 1.3707(11) . ?
O1 C9 1.3683(11) . ?
C1 C2 1.3944(14) . ?
C1 C6 1.3885(13) . ?
O2 C7 1.2285(11) . ?
C2 H2 0.9500 . ?
C2 C3 1.3770(16) . ?
C3 H3 0.9500 . ?
C3 C4 1.3987(16) . ?
C4 H4 0.9500 . ?
C4 C5 1.3752(14) . ?
C5 H5 0.9500 . ?
C5 C6 1.4051(13) . ?
C6 C7 1.4697(13) . ?
C7 C8 1.4723(12) . ?
C8 C9 1.3899(12) . ?
C8 C13 1.4475(13) . ?
C9 C10 1.4128(13) . ?
C10 H10 0.9500 . ?
C10 C11 1.3561(14) . ?
C11 H11 0.9500 . ?
C11 C12 1.4230(14) . ?
C12 C13 1.4252(12) . ?
C12 C17 1.4117(14) . ?
C13 C14 1.4154(13) . ?
C14 H14 0.9500 . ?
C14 C15 1.3762(13) . ?
C15 H15 0.9500 . ?
C15 C16 1.4020(15) . ?
C16 H16 0.9500 . ?
C16 C17 1.3698(16) . ?
C17 H17 0.9500 . ?

loop_
_geom_hbond_atom_site_label_D
_geom_hbond_atom_site_label_H
_geom_hbond_atom_site_label_A
_geom_hbond_distance_DH
_geom_hbond_distance_HA
_geom_hbond_distance_DA
_geom_hbond_angle_DHA
_geom_hbond_site_symmetry_A
_geom_hbond_publ_flag
C14 H14 O2 0.95 2.18 2.8415(12) 125.7 . yes
C17 H17 O2 0.95 2.41 3.2597(12) 149.4 4_676 yes

loop_
_geom_torsion_atom_site_label_1
_geom_torsion_atom_site_label_2
_geom_torsion_atom_site_label_3
_geom_torsion_atom_site_label_4
_geom_torsion
_geom_torsion_site_symmetry_1
_geom_torsion_site_symmetry_2
_geom_torsion_site_symmetry_3
_geom_torsion_site_symmetry_4
_geom_torsion_publ_flag
O1 C1 C2 C3 179.04(8) . . . . ?
O1 C1 C6 C5 -179.13(8) . . . . ?
O1 C1 C6 C7 1.97(13) . . . . ?
O1 C9 C10 C11 179.54(8) . . . . ?
C1 O1 C9 C8 -2.67(13) . . . . ?
C1 O1 C9 C10 177.65(7) . . . . ?
C1 C2 C3 C4 0.31(15) . . . . ?
C1 C6 C7 O2 177.44(9) . . . . ?
C1 C6 C7 C8 -2.49(13) . . . . ?
O2 C7 C8 C9 -179.33(9) . . . . ?
O2 C7 C8 C13 1.65(15) . . . . ?
C2 C1 C6 C5 0.82(14) . . . . ?
C2 C1 C6 C7 -178.09(8) . . . . ?
C2 C3 C4 C5 0.34(15) . . . . ?
C3 C4 C5 C6 -0.42(15) . . . . ?
C4 C5 C6 C1 -0.14(14) . . . . ?
C4 C5 C6 C7 178.76(9) . . . . ?
C5 C6 C7 O2 -1.43(14) . . . . ?
C5 C6 C7 C8 178.63(8) . . . . ?
C6 C1 C2 C3 -0.90(14) . . . . ?
C6 C7 C8 C9 0.60(12) . . . . ?
C6 C7 C8 C13 -178.42(8) . . . . ?
C7 C8 C9 O1 1.98(13) . . . . ?
C7 C8 C9 C10 -178.37(8) . . . . ?
C7 C8 C13 C12 177.81(8) . . . . ?
C7 C8 C13 C14 -2.73(14) . . . . ?
C8 C9 C10 C11 -0.15(14) . . . . ?
C8 C13 C14 C15 179.36(9) . . . . ?
C9 O1 C1 C2 -179.34(8) . . . . ?
C9 O1 C1 C6 0.60(13) . . . . ?
C9 C8 C13 C12 -1.22(12) . . . . ?
C9 C8 C13 C14 178.25(8) . . . . ?
C9 C10 C11 C12 0.11(14) . . . . ?
C10 C11 C12 C13 -0.66(14) . . . . ?
C10 C11 C12 C17 179.64(9) . . . . ?
C11 C12 C13 C8 1.20(13) . . . . ?
C11 C12 C13 C14 -178.29(8) . . . . ?
C11 C12 C17 C16 179.25(9) . . . . ?
C12 C13 C14 C15 -1.17(13) . . . . ?
C13 C8 C9 O1 -178.95(7) . . . . ?
C13 C8 C9 C10 0.71(13) . . . . ?
C13 C12 C17 C16 -0.45(14) . . . . ?
C13 C14 C15 C16 -0.04(15) . . . . ?
C14 C15 C16 C17 1.05(16) . . . . ?
C15 C16 C17 C12 -0.79(15) . . . . ?
C17 C12 C13 C8 -179.09(8) . . . . ?
C17 C12 C13 C14 1.41(13) . . . . ?
